data_7205756
loop_
_publ_author_name
'Sarma, Bipul'
'Thakuria, Ranjit'
'Nath, Naba K.'
'Nangia, Ashwini'

_publ_section_title
;
 Crystal structures of mirtazapine molecular salts
;
_journal_issue 9
_journal_name_full CrystEngComm
_journal_page_first 3232
_journal_paper_doi 10.1039/c0ce00746c
_journal_volume 13
_journal_year 2011
_chemical_formula_sum 'C17 H27 Cl2 N3 O3'
_chemical_formula_weight 392.32
_chemical_name_systematic
;
?
;
_space_group_IT_number 14
_symmetry_cell_setting monoclinic
_symmetry_space_group_name_Hall '-P 2ybc'
_symmetry_space_group_name_H-M 'P 1 21/c 1'
_atom_sites_solution_hydrogens geom
_atom_sites_solution_primary direct
_atom_sites_solution_secondary difmap
_audit_creation_method SHELXL-97
_cell_angle_alpha 90.00
_cell_angle_beta 103.311(5)
_cell_angle_gamma 90.00
_cell_formula_units_Z 4
_cell_length_a 8.539(3)
_cell_length_b 13.703(4)
_cell_length_c 17.468(5)
_cell_measurement_reflns_used 8887
_cell_measurement_temperature 298(2)
_cell_measurement_theta_max 26.10
_cell_measurement_theta_min 2.40
_cell_volume 1989.0(11)
_computing_cell_refinement 'Bruker SMART'
_computing_data_collection 'Bruker SMART'
_computing_data_reduction 'Bruker SAINT'
_computing_molecular_graphics 'Bruker SHELXTL'
_computing_publication_material 'Bruker SHELXTL'
_computing_structure_refinement 'SHELXL-97 (Sheldrick, 1997)'
_computing_structure_solution 'SHELXS-97 (Sheldrick, 1990)'
_diffrn_ambient_temperature 298(2)
_diffrn_measured_fraction_theta_full 0.999
_diffrn_measured_fraction_theta_max 0.999
_diffrn_measurement_device_type 'CCD area detector'
_diffrn_measurement_method 'phi and omega scans'
_diffrn_radiation_monochromator graphite
_diffrn_radiation_source 'fine-focus sealed tube'
_diffrn_radiation_type MoK\a
_diffrn_radiation_wavelength 0.71073
_diffrn_reflns_av_R_equivalents 0.0325
_diffrn_reflns_av_sigmaI/netI 0.0260
_diffrn_reflns_limit_h_max 10
_diffrn_reflns_limit_h_min -10
_diffrn_reflns_limit_k_max 16
_diffrn_reflns_limit_k_min -16
_diffrn_reflns_limit_l_max 21
_diffrn_reflns_limit_l_min -21
_diffrn_reflns_number 20269
_diffrn_reflns_theta_full 26.13
_diffrn_reflns_theta_max 26.13
_diffrn_reflns_theta_min 1.91
_exptl_absorpt_coefficient_mu 0.347
_exptl_absorpt_correction_T_max 0.9596
_exptl_absorpt_correction_T_min 0.8971
_exptl_absorpt_correction_type multi-scan
_exptl_absorpt_process_details 'Bruker AXS SADABS program'
_exptl_crystal_colour colorless
_exptl_crystal_density_diffrn 1.310
_exptl_crystal_density_method 'not measured'
_exptl_crystal_description block
_exptl_crystal_F_000 832
_exptl_crystal_size_max 0.32
_exptl_crystal_size_mid 0.18
_exptl_crystal_size_min 0.12
_refine_diff_density_max 0.396
_refine_diff_density_min -0.218
_refine_diff_density_rms 0.047
_refine_ls_extinction_method none
_refine_ls_goodness_of_fit_ref 1.094
_refine_ls_hydrogen_treatment mixed
_refine_ls_matrix_type full
_refine_ls_number_parameters 263
_refine_ls_number_reflns 3964
_refine_ls_number_restraints 0
_refine_ls_restrained_S_all 1.094
_refine_ls_R_factor_all 0.0606
_refine_ls_R_factor_gt 0.0499
_refine_ls_shift/su_max 0.000
_refine_ls_shift/su_mean 0.000
_refine_ls_structure_factor_coef Fsqd
_refine_ls_weighting_details 'calc w=1/[\s^2^(Fo^2^)+(0.0543P)^2^+0.9787P] where P=(Fo^2^+2Fc^2^)/3'
_refine_ls_weighting_scheme calc
_refine_ls_wR_factor_gt 0.1206
_refine_ls_wR_factor_ref 0.1266
_reflns_number_gt 3321
_reflns_number_total 3964
_reflns_threshold_expression >2sigma(I)
_cod_data_source_file c0ce00746c.txt
_cod_data_source_block Mrtz-Hcl-trihydrate
_cod_depositor_comments
;
The following automatic conversions were performed:
'_symmetry_cell_setting' value 'Monoclinic' changed to 'monoclinic'
according to '/home/saulius/struct/CIF-dictionaries/cif_core.dic'
dictionary named 'cif_core.dic' version 2.4.1 from 2010-06-29.

Automatic conversion script
Id: cif_fix_enum 1555 2011-01-17 13:19:09Z saulius 
;
_cod_original_cell_volume 1989.1(10)
_cod_original_sg_symbol_H-M 'P2(1)/c '
_cod_database_code 7205756

loop_
_symmetry_equiv_pos_as_xyz
'x, y, z'
'-x, y+1/2, -z+1/2'
'-x, -y, -z'
'x, -y-1/2, z-1/2'

loop_
_atom_site_label
_atom_site_type_symbol
_atom_site_fract_x
_atom_site_fract_y
_atom_site_fract_z
_atom_site_U_iso_or_equiv
_atom_site_adp_type
_atom_site_occupancy
_atom_site_symmetry_multiplicity
_atom_site_calc_flag
_atom_site_refinement_flags
_atom_site_disorder_assembly
_atom_site_disorder_group
C1 C 0.3767(3) 0.94883(18) 0.34688(15) 0.0482(6) Uani 1 1 d . . .
H1 H 0.3620 1.0071 0.3716 0.058 Uiso 1 1 calc R . .
C2 C 0.2644(3) 0.9175(2) 0.28422(16) 0.0547(7) Uani 1 1 d . . .
H2 H 0.1698 0.9525 0.2662 0.066 Uiso 1 1 calc R . .
C3 C 0.2926(3) 0.8320(2) 0.24712(15) 0.0512(6) Uani 1 1 d . . .
H3 H 0.2164 0.8107 0.2033 0.061 Uiso 1 1 calc R . .
C4 C 0.4300(3) 0.77780(17) 0.27325(12) 0.0391(5) Uani 1 1 d . . .
C5 C 0.4690(3) 0.68799(18) 0.23235(12) 0.0467(6) Uani 1 1 d . . .
H5A H 0.5756 0.6941 0.2222 0.056 Uiso 1 1 calc R . .
H5B H 0.3922 0.6806 0.1823 0.056 Uiso 1 1 calc R . .
C6 C 0.4628(3) 0.59980(17) 0.28277(12) 0.0389(5) Uani 1 1 d . . .
C7 C 0.3474(3) 0.52769(19) 0.25880(15) 0.0499(6) Uani 1 1 d . . .
H7 H 0.2764 0.5329 0.2099 0.060 Uiso 1 1 calc R . .
C8 C 0.3359(3) 0.44891(19) 0.30590(17) 0.0580(7) Uani 1 1 d . . .
H8 H 0.2587 0.4011 0.2885 0.070 Uiso 1 1 calc R . .
C9 C 0.4384(3) 0.44098(18) 0.37849(17) 0.0573(7) Uani 1 1 d . . .
H9 H 0.4311 0.3878 0.4106 0.069 Uiso 1 1 calc R . .
C10 C 0.5526(3) 0.51229(17) 0.40370(14) 0.0469(6) Uani 1 1 d . . .
H10 H 0.6219 0.5067 0.4531 0.056 Uiso 1 1 calc R . .
C11 C 0.5660(3) 0.59224(16) 0.35690(12) 0.0365(5) Uani 1 1 d . . .
C12 C 0.7034(2) 0.66161(15) 0.38908(12) 0.0329(4) Uani 1 1 d . . .
C13 C 0.8570(3) 0.62236(16) 0.36947(13) 0.0395(5) Uani 1 1 d . . .
H13A H 0.8697 0.5538 0.3835 0.047 Uiso 1 1 calc R . .
H13B H 0.8494 0.6282 0.3134 0.047 Uiso 1 1 calc R . .
C14 C 0.9787(3) 0.78360(16) 0.39447(15) 0.0450(5) Uani 1 1 d . . .
H14A H 0.9773 0.7935 0.3393 0.054 Uiso 1 1 calc R . .
H14B H 1.0690 0.8197 0.4255 0.054 Uiso 1 1 calc R . .
C15 C 0.8243(2) 0.82156(16) 0.41123(14) 0.0415(5) Uani 1 1 d . . .
H15A H 0.8282 0.8157 0.4670 0.050 Uiso 1 1 calc R . .
H15B H 0.8114 0.8900 0.3970 0.050 Uiso 1 1 calc R . .
C16 C 0.5426(2) 0.81110(15) 0.33981(12) 0.0335(4) Uani 1 1 d . . .
C17 C 1.1527(3) 0.6394(2) 0.3991(2) 0.0699(9) Uani 1 1 d . . .
H17A H 1.1520 0.6456 0.3443 0.105 Uiso 1 1 calc R . .
H17B H 1.1636 0.5718 0.4140 0.105 Uiso 1 1 calc R . .
H17C H 1.2416 0.6756 0.4298 0.105 Uiso 1 1 calc R . .
Cl1 Cl 0.01706(8) 0.37438(5) 0.41980(4) 0.0570(2) Uani 1 1 d . . .
Cl2 Cl 0.27804(8) 0.56389(5) 0.02993(4) 0.0544(2) Uani 1 1 d . . .
H12 H 0.718(2) 0.6619(16) 0.4448(14) 0.034(5) Uiso 1 1 d . . .
H1A H 0.582(3) 0.9182(18) 0.4142(15) 0.044(7) Uiso 1 1 d . . .
H2A H 0.103(5) 0.159(3) 0.342(2) 0.101(15) Uiso 1 1 d . . .
H3A H 1.004(3) 0.668(2) 0.4691(17) 0.060(8) Uiso 1 1 d . . .
H1B H 0.359(6) 0.204(4) 0.431(3) 0.123(19) Uiso 1 1 d . . .
H2B H 0.116(5) 0.251(3) 0.348(2) 0.093(14) Uiso 1 1 d . . .
H3B H 0.096(4) 0.021(2) 0.4289(19) 0.066(10) Uiso 1 1 d . . .
H1C H 0.525(6) 0.185(3) 0.467(3) 0.132(17) Uiso 1 1 d . . .
H3C H -0.052(4) 0.059(2) 0.4113(19) 0.076(11) Uiso 1 1 d . . .
N1 N 0.5110(2) 0.89486(14) 0.37343(12) 0.0399(4) Uani 1 1 d . . .
N2 N 0.6877(2) 0.76583(12) 0.36610(10) 0.0355(4) Uani 1 1 d . . .
N3 N 0.9991(2) 0.67833(14) 0.41362(12) 0.0418(4) Uani 1 1 d . . .
O1 O 0.4246(4) 0.2068(2) 0.47118(17) 0.0907(9) Uani 1 1 d . . .
O2 O 0.1465(4) 0.2050(2) 0.32798(17) 0.0887(8) Uani 1 1 d . . .
O3 O 0.0248(3) 0.04232(17) 0.39253(14) 0.0681(6) Uani 1 1 d . . .

loop_
_atom_site_aniso_label
_atom_site_aniso_U_11
_atom_site_aniso_U_22
_atom_site_aniso_U_33
_atom_site_aniso_U_23
_atom_site_aniso_U_13
_atom_site_aniso_U_12
C1 0.0436(13) 0.0425(13) 0.0612(15) 0.0121(11) 0.0175(12) 0.0098(10)
C2 0.0396(13) 0.0572(16) 0.0652(16) 0.0256(13) 0.0075(12) 0.0099(11)
C3 0.0397(13) 0.0633(16) 0.0447(13) 0.0158(12) -0.0022(10) -0.0044(12)
C4 0.0380(11) 0.0470(13) 0.0306(10) 0.0100(9) 0.0046(9) -0.0056(9)
C5 0.0489(13) 0.0594(15) 0.0290(11) -0.0049(10) 0.0034(10) -0.0090(11)
C6 0.0391(12) 0.0438(12) 0.0358(11) -0.0111(9) 0.0125(9) -0.0053(9)
C7 0.0454(13) 0.0572(15) 0.0475(13) -0.0206(12) 0.0116(11) -0.0114(11)
C8 0.0588(16) 0.0468(15) 0.0755(19) -0.0237(13) 0.0303(14) -0.0198(12)
C9 0.0743(18) 0.0379(13) 0.0676(17) -0.0029(12) 0.0325(15) -0.0093(12)
C10 0.0544(14) 0.0413(13) 0.0474(13) -0.0006(10) 0.0167(11) -0.0013(11)
C11 0.0395(12) 0.0349(11) 0.0376(11) -0.0060(9) 0.0141(9) -0.0025(9)
C12 0.0351(11) 0.0343(11) 0.0286(10) -0.0016(8) 0.0062(8) 0.0009(8)
C13 0.0432(12) 0.0331(11) 0.0430(12) -0.0030(9) 0.0116(10) 0.0020(9)
C14 0.0366(12) 0.0397(12) 0.0573(14) -0.0021(11) 0.0081(10) -0.0047(10)
C15 0.0349(11) 0.0332(11) 0.0524(13) -0.0077(10) 0.0015(10) -0.0013(9)
C16 0.0336(11) 0.0347(11) 0.0324(10) 0.0053(8) 0.0086(8) -0.0002(8)
C17 0.0425(15) 0.0640(18) 0.111(3) -0.0025(17) 0.0330(16) 0.0098(13)
Cl1 0.0624(4) 0.0569(4) 0.0454(3) 0.0010(3) -0.0007(3) 0.0029(3)
Cl2 0.0518(4) 0.0548(4) 0.0534(4) 0.0077(3) 0.0051(3) -0.0056(3)
N1 0.0388(10) 0.0396(10) 0.0403(10) 0.0009(8) 0.0069(8) 0.0039(8)
N2 0.0322(9) 0.0322(9) 0.0394(10) -0.0031(7) 0.0029(7) -0.0005(7)
N3 0.0321(9) 0.0431(11) 0.0508(12) 0.0000(9) 0.0106(8) 0.0042(8)
O1 0.100(2) 0.110(2) 0.0689(16) 0.0241(14) 0.0325(15) 0.0449(17)
O2 0.111(2) 0.0768(18) 0.0977(19) 0.0002(15) 0.0632(17) -0.0003(16)
O3 0.0568(13) 0.0758(15) 0.0697(14) 0.0100(11) 0.0103(12) 0.0056(11)

loop_
_atom_type_symbol
_atom_type_description
_atom_type_scat_dispersion_real
_atom_type_scat_dispersion_imag
_atom_type_scat_source
C C 0.0033 0.0016 'International Tables Vol C Tables 4.2.6.8 and 6.1.1.4'
H H 0.0000 0.0000 'International Tables Vol C Tables 4.2.6.8 and 6.1.1.4'
N N 0.0061 0.0033 'International Tables Vol C Tables 4.2.6.8 and 6.1.1.4'
O O 0.0106 0.0060 'International Tables Vol C Tables 4.2.6.8 and 6.1.1.4'
Cl Cl 0.1484 0.1585 'International Tables Vol C Tables 4.2.6.8 and 6.1.1.4'

loop_
_geom_angle_atom_site_label_1
_geom_angle_atom_site_label_2
_geom_angle_atom_site_label_3
_geom_angle
_geom_angle_site_symmetry_1
_geom_angle_site_symmetry_3
_geom_angle_publ_flag
C2 C1 N1 119.5(2) . . ?
C1 C2 C3 118.7(2) . . ?
C4 C3 C2 121.9(2) . . ?
C3 C4 C16 118.0(2) . . ?
C3 C4 C5 123.5(2) . . ?
C16 C4 C5 118.47(19) . . ?
C4 C5 C6 109.84(18) . . ?
C7 C6 C11 118.7(2) . . ?
C7 C6 C5 120.9(2) . . ?
C11 C6 C5 120.31(19) . . ?
C8 C7 C6 121.4(2) . . ?
C9 C8 C7 119.9(2) . . ?
C8 C9 C10 119.6(2) . . ?
C9 C10 C11 121.3(2) . . ?
C10 C11 C6 119.1(2) . . ?
C10 C11 C12 116.1(2) . . ?
C6 C11 C12 124.68(19) . . ?
N2 C12 C11 119.40(17) . . ?
N2 C12 C13 107.91(17) . . ?
C11 C12 C13 109.12(17) . . ?
N3 C13 C12 109.96(17) . . ?
N3 C14 C15 110.77(19) . . ?
N2 C15 C14 109.84(18) . . ?
N1 C16 N2 119.88(19) . . ?
N1 C16 C4 118.10(19) . . ?
N2 C16 C4 121.74(19) . . ?
C16 N1 C1 123.8(2) . . ?
C16 N2 C15 119.50(17) . . ?
C16 N2 C12 123.15(17) . . ?
C15 N2 C12 110.25(16) . . ?
C14 N3 C17 111.9(2) . . ?
C14 N3 C13 110.15(17) . . ?
C17 N3 C13 111.8(2) . . ?

loop_
_geom_bond_atom_site_label_1
_geom_bond_atom_site_label_2
_geom_bond_distance
_geom_bond_site_symmetry_2
_geom_bond_publ_flag
C1 C2 1.349(4) . ?
C1 N1 1.353(3) . ?
C2 C3 1.386(4) . ?
C3 C4 1.374(3) . ?
C4 C16 1.404(3) . ?
C4 C5 1.499(3) . ?
C5 C6 1.503(3) . ?
C6 C7 1.390(3) . ?
C6 C11 1.392(3) . ?
C7 C8 1.374(4) . ?
C8 C9 1.369(4) . ?
C9 C10 1.379(4) . ?
C10 C11 1.388(3) . ?
C11 C12 1.514(3) . ?
C12 N2 1.481(3) . ?
C12 C13 1.527(3) . ?
C13 N3 1.491(3) . ?
C14 N3 1.482(3) . ?
C14 C15 1.507(3) . ?
C15 N2 1.463(3) . ?
C16 N1 1.345(3) . ?
C16 N2 1.367(3) . ?
C17 N3 1.491(3) . ?
